data_4086242
loop_
_publ_author_name
'Dubey, Abhishek'
'Jeong, Yong Joon'
'Jo, Jae Ho'
'Woo, Sangkook'
'Kim, Dong Hwan'
'Kim, Hyunuk'
'Kang, Se Chan'
'Stang, Peter J.'
'Chi, Ki-Whan'

_publ_section_title
;
 Anticancer Activity and Autophagy Involvement of Self-Assembled
 Arene--Ruthenium Metallacycles
;
_journal_issue 18
_journal_name_full Organometallics
_journal_page_first 4507
_journal_paper_doi 10.1021/acs.organomet.5b00512
_journal_volume 34
_journal_year 2015
_chemical_formula_sum 'C74 H84 F12 N12 O24 Ru4 S4'
_chemical_formula_weight 2286.05
_chemical_name_systematic
; 
 ? 
;
_space_group_IT_number 2
_symmetry_cell_setting triclinic
_symmetry_space_group_name_Hall '-P 1'
_symmetry_space_group_name_H-M 'P -1'
_atom_sites_solution_hydrogens geom
_atom_sites_solution_primary direct
_atom_sites_solution_secondary difmap
_audit_creation_method SHELXL-97
_cell_angle_alpha 86.14(3)
_cell_angle_beta 87.59(3)
_cell_angle_gamma 73.73(3)
_cell_formula_units_Z 2
_cell_length_a 16.578(3)
_cell_length_b 17.187(3)
_cell_length_c 17.842(4)
_cell_measurement_temperature 100(2)
_cell_volume 4867.6(18)
_computing_structure_refinement 'SHELXL-97 (Sheldrick, 1997)'
_computing_structure_solution 'SHELXS-97 (Sheldrick, 1990)'
_diffrn_ambient_temperature 100(2)
_diffrn_measured_fraction_theta_full 0.905
_diffrn_measured_fraction_theta_max 0.905
_diffrn_measurement_device_type 'CCD area detector'
_diffrn_measurement_method 'omega scan'
_diffrn_radiation_monochromator 'Si(111) double crystal monochromator'
_diffrn_radiation_source 'Supramolecular Crystallography Beamline 2D'
_diffrn_radiation_type synchrotron
_diffrn_radiation_wavelength 0.80000
_diffrn_reflns_av_R_equivalents 0.0153
_diffrn_reflns_av_sigmaI/netI 0.0240
_diffrn_reflns_limit_h_max 19
_diffrn_reflns_limit_h_min -19
_diffrn_reflns_limit_k_max 19
_diffrn_reflns_limit_k_min -19
_diffrn_reflns_limit_l_max 20
_diffrn_reflns_limit_l_min -20
_diffrn_reflns_number 28065
_diffrn_reflns_theta_full 27.50
_diffrn_reflns_theta_max 27.50
_diffrn_reflns_theta_min 2.83
_exptl_absorpt_coefficient_mu 1.072
_exptl_absorpt_correction_T_max 0.8141
_exptl_absorpt_correction_T_min 0.7391
_exptl_absorpt_correction_type multi-scan
_exptl_absorpt_process_details HKL3000
_exptl_crystal_density_diffrn 1.560
_exptl_crystal_density_method 'not measured'
_exptl_crystal_description block
_exptl_crystal_F_000 2304
_exptl_crystal_size_max 0.30
_exptl_crystal_size_mid 0.20
_exptl_crystal_size_min 0.20
_refine_diff_density_max 6.849
_refine_diff_density_min -3.015
_refine_diff_density_rms 0.149
_refine_ls_extinction_coef 0.051(6)
_refine_ls_extinction_expression Fc^*^=kFc[1+0.001xFc^2^\l^3^/sin(2\q)]^-1/4^
_refine_ls_extinction_method SHELXL
_refine_ls_goodness_of_fit_ref 2.239
_refine_ls_hydrogen_treatment constr
_refine_ls_matrix_type full
_refine_ls_number_parameters 1292
_refine_ls_number_reflns 14207
_refine_ls_number_restraints 217
_refine_ls_restrained_S_all 2.268
_refine_ls_R_factor_all 0.1324
_refine_ls_R_factor_gt 0.1282
_refine_ls_shift/su_max 0.001
_refine_ls_shift/su_mean 0.000
_refine_ls_structure_factor_coef Fsqd
_refine_ls_weighting_details 'calc w=1/[\s^2^(Fo^2^)+(0.2000P)^2^+0.0000P] where P=(Fo^2^+2Fc^2^)/3'
_refine_ls_weighting_scheme calc
_refine_ls_wR_factor_gt 0.4233
_refine_ls_wR_factor_ref 0.4361
_reflns_number_gt 12781
_reflns_number_total 14207
_reflns_threshold_expression >2sigma(I)
_cod_data_source_file om5b00512_si_002.cif
_cod_data_source_block p-1_sqd
_cod_depositor_comments
;
The following automatic conversions were performed:

'_symmetry_cell_setting' value 'Triclinic' changed to 'triclinic'
according to
/usr/data/users/saulius/crontab/automatic-downloads/current/ACS/lib/dictionaries/cif_core.dic
dictionary named 'cif_core.dic' version 2.4.2 from 2011-04-26.

Automatic conversion script
Id: cif_fix_values 3271 2015-04-21 07:52:19Z andrius 
;
_cod_original_cell_volume 4867.6(16)
_cod_original_sg_symbol_H-M P-1
_cod_database_code 4086242
_platon_squeeze_void_probe_radius 1.20

loop_
_symmetry_equiv_pos_as_xyz
'x, y, z'
'-x, -y, -z'

loop_
_atom_site_label
_atom_site_type_symbol
_atom_site_fract_x
_atom_site_fract_y
_atom_site_fract_z
_atom_site_U_iso_or_equiv
_atom_site_adp_type
_atom_site_occupancy
_atom_site_symmetry_multiplicity
_atom_site_calc_flag
_atom_site_refinement_flags
Ru1A Ru 0.05488(4) 0.70862(4) -0.60878(4) 0.0763(4) Uani 1 1 d .
Ru2A Ru 0.30153(5) 0.86309(7) -0.66373(6) 0.0998(5) Uani 1 1 d .
Ru1B Ru 0.21070(4) 0.78892(5) -0.22882(4) 0.0848(5) Uani 1 1 d .
Ru2B Ru 0.54513(4) 0.66675(6) -0.29888(5) 0.0913(5) Uani 1 1 d .
O1 O 0.1790(4) 0.6854(4) -0.6537(4) 0.0843(16) Uani 1 1 d .
O2 O 0.0851(4) 0.8154(4) -0.5854(4) 0.0856(16) Uani 1 1 d .
O3 O 0.2793(4) 0.7477(5) -0.6777(4) 0.0962(19) Uani 1 1 d .
O4 O 0.1852(5) 0.8784(5) -0.6082(4) 0.0968(19) Uani 1 1 d .
O1B O 0.3024(4) 0.8104(4) -0.3063(4) 0.0844(18) Uani 1 1 d .
O2B O 0.3145(4) 0.6914(4) -0.1996(4) 0.0889(18) Uani 1 1 d .
O3B O 0.4414(4) 0.7613(4) -0.3320(4) 0.0881(18) Uani 1 1 d .
O4B O 0.4521(4) 0.6459(5) -0.2228(4) 0.096(2) Uani 1 1 d .
N1A N 0.0219(5) 0.7699(5) -0.7122(4) 0.0771(17) Uani 1 1 d .
N2A N -0.0961(6) 0.9859(5) -0.9149(4) 0.0817(19) Uani 1 1 d .
N3A N -0.0183(5) 0.8737(5) -0.9820(4) 0.0819(19) Uani 1 1 d .
N4A N -0.1237(6) 1.0252(4) -0.9776(5) 0.086(2) Uani 1 1 d .
N5A N -0.0467(5) 0.9166(5) -1.0473(5) 0.091(2) Uani 1 1 d .
N6A N -0.2318(5) 1.0992(6) -1.2399(5) 0.088(2) Uani 1 1 d .
N1B N 0.2674(5) 0.8477(5) -0.1564(5) 0.084(2) Uani 1 1 d .
N2B N 0.3734(6) 0.9589(6) 0.0610(5) 0.102(3) Uani 1 1 d .
N3B N 0.4020(6) 1.0403(6) -0.0422(5) 0.100(3) Uani 1 1 d .
N4B N 0.3945(5) 1.0070(6) 0.1086(5) 0.100(3) Uani 1 1 d .
N5B N 0.4208(6) 1.0907(7) 0.0015(5) 0.100(3) Uani 1 1 d .
N6B N 0.4423(5) 1.2478(7) 0.2230(5) 0.096(3) Uani 1 1 d .
C1A C 0.0612(6) 0.7454(6) -0.7778(6) 0.087(3) Uani 1 1 d .
H1AA H 0.1065 0.6971 -0.7766 0.104 Uiso 1 1 calc R
C2A C -0.0452(6) 0.8392(6) -0.7172(6) 0.082(2) Uani 1 1 d .
H2AB H -0.0764 0.8569 -0.6726 0.098 Uiso 1 1 calc R
C3A C 0.0395(5) 0.7865(5) -0.8468(5) 0.074(2) Uani 1 1 d .
H3AB H 0.0688 0.7662 -0.8915 0.088 Uiso 1 1 calc R
C4A C -0.0681(6) 0.8825(6) -0.7818(5) 0.080(2) Uani 1 1 d .
H4AB H -0.1137 0.9304 -0.7810 0.096 Uiso 1 1 calc R
C5A C -0.0279(5) 0.8601(5) -0.8496(5) 0.075(2) Uani 1 1 d .
C6A C -0.0506(6) 0.9063(6) -0.9198(5) 0.080(2) Uani 1 1 d .
C7A C -0.1055(5) 0.9885(6) -1.0432(5) 0.077(2) Uani 1 1 d .
C8A C -0.1443(6) 1.0280(5) -1.1090(5) 0.076(2) Uani 1 1 d .
C9A C -0.1926(5) 1.1094(6) -1.1158(5) 0.079(2) Uani 1 1 d .
H9AA H -0.1977 1.1421 -1.0741 0.095 Uiso 1 1 calc R
C10A C -0.1395(6) 0.9823(6) -1.1736(5) 0.083(2) Uani 1 1 d .
H10B H -0.1065 0.9273 -1.1730 0.099 Uiso 1 1 calc R
C11A C -0.2322(6) 1.1428(7) -1.1800(6) 0.087(2) Uani 1 1 d .
H11B H -0.2613 1.1990 -1.1827 0.105 Uiso 1 1 calc R
C12A C -0.1815(7) 1.0170(6) -1.2346(6) 0.086(2) Uani 1 1 d .
H12B H -0.1777 0.9852 -1.2768 0.103 Uiso 1 1 calc R
C13A C 0.0571(5) 0.5822(6) -0.5934(6) 0.081(2) Uani 1 1 d .
C14A C 0.0871(6) 0.6078(7) -0.5259(5) 0.087(2) Uani 1 1 d .
H14A H 0.1471 0.5842 -0.5116 0.105 Uiso 1 1 calc R
C15A C -0.0220(6) 0.6275(6) -0.6199(6) 0.085(2) Uani 1 1 d .
H15A H -0.0383 0.6185 -0.6713 0.102 Uiso 1 1 calc R
C16A C 0.0375(6) 0.6772(6) -0.4911(5) 0.082(2) Uani 1 1 d .
H16B H 0.0652 0.7017 -0.4539 0.099 Uiso 1 1 calc R
C17A C -0.0701(5) 0.6943(6) -0.5832(6) 0.082(2) Uani 1 1 d .
H17B H -0.1180 0.7320 -0.6111 0.098 Uiso 1 1 calc R
C18A C -0.0415(7) 0.7246(7) -0.5187(6) 0.091(3) Uani 1 1 d .
C19A C 0.1115(7) 0.5071(6) -0.6285(7) 0.091(3) Uani 1 1 d .
H19B H 0.1712 0.5039 -0.6182 0.110 Uiso 1 1 calc R
C20A C 0.1034(10) 0.5113(9) -0.7152(7) 0.118(4) Uani 1 1 d .
H20A H 0.1402 0.4617 -0.7354 0.177 Uiso 1 1 calc R
H20B H 0.1198 0.5585 -0.7374 0.177 Uiso 1 1 calc R
H20C H 0.0450 0.5163 -0.7275 0.177 Uiso 1 1 calc R
C21A C 0.0944(11) 0.4320(8) -0.5929(9) 0.124(4) Uani 1 1 d .
H21B H 0.1309 0.3844 -0.6164 0.187 Uiso 1 1 calc R
H21C H 0.0354 0.4342 -0.5998 0.187 Uiso 1 1 calc R
H21D H 0.1056 0.4281 -0.5391 0.187 Uiso 1 1 calc R
C22A C -0.0893(8) 0.8025(8) -0.4842(7) 0.105(3) Uani 1 1 d .
H22D H -0.1279 0.7909 -0.4447 0.158 Uiso 1 1 calc R
H22E H -0.1213 0.8403 -0.5230 0.158 Uiso 1 1 calc R
H22F H -0.0496 0.8270 -0.4623 0.158 Uiso 1 1 calc R
C23A C 0.3321(10) 0.9567(10) -0.5997(11) 0.128(5) Uani 1 1 d U
C24A C 0.3536(8) 0.9678(10) -0.6750(8) 0.113(4) Uani 1 1 d .
H24B H 0.3236 1.0182 -0.7049 0.136 Uiso 1 1 calc R
C25A C 0.3644(8) 0.8786(8) -0.5644(8) 0.106(3) Uani 1 1 d .
H25A H 0.3378 0.8676 -0.5150 0.128 Uiso 1 1 calc R
C26A C 0.4093(8) 0.8975(8) -0.7137(8) 0.107(3) Uani 1 1 d U
H26B H 0.4155 0.9017 -0.7697 0.129 Uiso 1 1 calc R
C27A C 0.4117(9) 0.8145(10) -0.5982(10) 0.125(5) Uani 1 1 d .
H27B H 0.4207 0.7595 -0.5720 0.150 Uiso 1 1 calc R
C28A C 0.4339(11) 0.8198(11) -0.6757(14) 0.145(5) Uani 1 1 d U
C29A C 0.2717(10) 1.0234(9) -0.5621(9) 0.120(4) Uani 1 1 d .
H29A H 0.3022 1.0560 -0.5383 0.181 Uiso 1 1 calc R
H29B H 0.2391 1.0008 -0.5238 0.181 Uiso 1 1 calc R
H29C H 0.2336 1.0577 -0.5993 0.181 Uiso 1 1 calc R
C30A C 0.2089(6) 0.7433(7) -0.6511(6) 0.090(3) Uani 1 1 d .
C31A C 0.1565(7) 0.8172(7) -0.6097(5) 0.090(3) Uani 1 1 d .
C32A C 0.4802(14) 0.7478(12) -0.7075(15) 0.168(5) Uani 1 1 d U
H32D H 0.4558 0.7033 -0.6876 0.201 Uiso 1 1 calc R
C33A C 0.4811(18) 0.7495(16) -0.7965(16) 0.191(8) Uani 1 1 d U
H33D H 0.4234 0.7611 -0.8139 0.287 Uiso 1 1 calc R
H33E H 0.5143 0.6967 -0.8133 0.287 Uiso 1 1 calc R
H33F H 0.5061 0.7919 -0.8174 0.287 Uiso 1 1 calc R
C34A C 0.5744(17) 0.7196(19) -0.6959(18) 0.212(9) Uani 1 1 d U
H34D H 0.5855 0.7160 -0.6421 0.319 Uiso 1 1 calc R
H34E H 0.6008 0.7585 -0.7219 0.319 Uiso 1 1 calc R
H34F H 0.5976 0.6661 -0.7163 0.319 Uiso 1 1 calc R
C1B C 0.2909(7) 0.8207(8) -0.0898(8) 0.103(4) Uani 1 1 d .
H1BA H 0.2809 0.7704 -0.0736 0.123 Uiso 1 1 calc R
C2B C 0.2792(6) 0.9240(7) -0.1806(7) 0.097(3) Uani 1 1 d .
H2BB H 0.2617 0.9484 -0.2287 0.117 Uiso 1 1 calc R
C3B C 0.3281(5) 0.8541(7) -0.0392(6) 0.086(2) Uani 1 1 d .
H3BB H 0.3451 0.8274 0.0083 0.103 Uiso 1 1 calc R
C4B C 0.3168(6) 0.9619(7) -0.1322(7) 0.097(3) Uani 1 1 d .
H4BB H 0.3266 1.0119 -0.1498 0.116 Uiso 1 1 calc R
C5B C 0.3407(7) 0.9333(7) -0.0614(6) 0.091(3) Uani 1 1 d .
C6B C 0.3728(6) 0.9776(7) -0.0094(6) 0.091(3) Uani 1 1 d .
C7B C 0.4113(7) 1.0775(7) 0.0768(7) 0.101(3) Uani 1 1 d .
C8B C 0.4247(7) 1.1343(9) 0.1271(7) 0.105(4) Uani 1 1 d .
C9B C 0.4425(8) 1.1101(9) 0.2005(7) 0.106(4) Uani 1 1 d .
H9BA H 0.4489 1.0558 0.2195 0.127 Uiso 1 1 calc R
C10B C 0.4187(9) 1.2144(10) 0.0967(8) 0.116(4) Uani 1 1 d .
H10A H 0.4090 1.2308 0.0452 0.139 Uiso 1 1 calc R
C11B C 0.4512(7) 1.1732(9) 0.2479(7) 0.101(3) Uani 1 1 d .
H11A H 0.4640 1.1590 0.2993 0.122 Uiso 1 1 calc R
C12B C 0.4286(9) 1.2676(10) 0.1514(8) 0.118(4) Uani 1 1 d .
H12A H 0.4248 1.3221 0.1346 0.141 Uiso 1 1 calc R
C13B C 0.3753(6) 0.7594(6) -0.2973(5) 0.083(3) Uani 1 1 d .
C14B C 0.3817(6) 0.6922(7) -0.2352(6) 0.091(3) Uani 1 1 d .
C15B C 0.1020(6) 0.8609(6) -0.2917(6) 0.090(3) Uani 1 1 d .
C16B C 0.0887(5) 0.8692(6) -0.2125(6) 0.084(3) Uani 1 1 d .
H16A H 0.0838 0.9232 -0.1923 0.100 Uiso 1 1 calc R
C17B C 0.1258(6) 0.7805(7) -0.3165(6) 0.091(3) Uani 1 1 d .
H17A H 0.1496 0.7723 -0.3688 0.110 Uiso 1 1 calc R
C18B C 0.0937(6) 0.8039(7) -0.1623(7) 0.091(3) Uani 1 1 d .
H18A H 0.0947 0.8123 -0.1075 0.109 Uiso 1 1 calc R
C19B C 0.1351(6) 0.7157(8) -0.2701(7) 0.099(3) Uani 1 1 d .
H19A H 0.1647 0.6613 -0.2891 0.118 Uiso 1 1 calc R
C20B C 0.1196(7) 0.7226(9) -0.1861(8) 0.110(4) Uani 1 1 d .
C21B C 0.0953(9) 0.9336(9) -0.3420(8) 0.118(4) Uani 1 1 d .
H21A H 0.1192 0.9716 -0.3160 0.142 Uiso 1 1 calc R
C22B C 0.1423(11) 0.9162(10) -0.4174(9) 0.128(5) Uani 1 1 d .
H22A H 0.1355 0.9672 -0.4478 0.193 Uiso 1 1 calc R
H22B H 0.1194 0.8794 -0.4441 0.193 Uiso 1 1 calc R
H22C H 0.2022 0.8909 -0.4086 0.193 Uiso 1 1 calc R
C23B C 0.0048(10) 0.9742(9) -0.3544(11) 0.129(4) Uani 1 1 d .
H23A H -0.0246 0.9859 -0.3059 0.193 Uiso 1 1 calc R
H23B H -0.0197 0.9385 -0.3809 0.193 Uiso 1 1 calc R
H23C H -0.0010 1.0251 -0.3848 0.193 Uiso 1 1 calc R
C24B C 0.6580(12) 0.7265(10) -0.4378(13) 0.177(8) Uani 1 1 d DU
H24A H 0.6957 0.7431 -0.4036 0.213 Uiso 1 1 calc R
C25B C 0.6246(9) 0.6606(7) -0.3959(8) 0.132(5) Uani 1 1 d DU
C26B C 0.5645(6) 0.6173(7) -0.4067(6) 0.092(3) Uani 1 1 d .
H26A H 0.5209 0.6386 -0.4457 0.110 Uiso 1 1 calc R
C27B C 0.5562(7) 0.5574(7) -0.3563(7) 0.100(3) Uani 1 1 d D
H27A H 0.5059 0.5363 -0.3584 0.120 Uiso 1 1 calc R
C28B C 0.6762(8) 0.6378(12) -0.3329(10) 0.139(6) Uani 1 1 d DU
H28A H 0.7126 0.6718 -0.3186 0.167 Uiso 1 1 calc R
C29B C 0.6100(10) 0.5326(10) -0.2949(8) 0.127(5) Uani 1 1 d U
C30B C 0.6650(8) 0.5692(12) -0.2824(9) 0.140(6) Uani 1 1 d DU
H30A H 0.6908 0.5604 -0.2317 0.168 Uiso 1 1 calc R
C31B C 0.5904(16) 0.4689(15) -0.2409(14) 0.202(9) Uani 1 1 d DU
H31A H 0.6262 0.4153 -0.2531 0.303 Uiso 1 1 calc R
H31B H 0.5312 0.4703 -0.2449 0.303 Uiso 1 1 calc R
H31C H 0.6009 0.4798 -0.1895 0.303 Uiso 1 1 calc R
C32B C 0.1331(10) 0.6537(10) -0.1356(9) 0.126(4) Uani 1 1 d .
H32A H 0.0804 0.6390 -0.1266 0.188 Uiso 1 1 calc R
H32B H 0.1530 0.6658 -0.0880 0.188 Uiso 1 1 calc R
H32C H 0.1754 0.6082 -0.1572 0.188 Uiso 1 1 calc R
C33B C 0.5899(15) 0.8030(15) -0.4651(12) 0.186(9) Uani 1 1 d DU
H33A H 0.5564 0.8279 -0.4220 0.280 Uiso 1 1 calc R
H33B H 0.5533 0.7881 -0.5000 0.280 Uiso 1 1 calc R
H33C H 0.6167 0.8418 -0.4909 0.280 Uiso 1 1 calc R
C34B C 0.710(2) 0.6837(19) -0.4996(19) 0.242(17) Uani 1 1 d .
H34A H 0.7331 0.7217 -0.5306 0.363 Uiso 1 1 calc R
H34B H 0.6749 0.6615 -0.5304 0.363 Uiso 1 1 calc R
H34C H 0.7557 0.6393 -0.4787 0.363 Uiso 1 1 calc R
S1S S 0.2535(3) 0.6571(2) 0.0777(3) 0.1263(12) Uani 1 1 d U
F1S F 0.3456(9) 0.5988(10) -0.0362(9) 0.238(7) Uani 1 1 d DU
F2S F 0.2505(13) 0.5353(10) 0.0009(10) 0.266(9) Uani 1 1 d DU
F3S F 0.3667(12) 0.5169(9) 0.0684(9) 0.266(11) Uani 1 1 d DU
O1S O 0.1957(7) 0.7145(6) 0.0277(6) 0.132(3) Uani 1 1 d .
O2S O 0.3254(11) 0.6883(12) 0.1071(12) 0.209(7) Uani 1 1 d U
O3S O 0.2261(12) 0.6294(11) 0.1476(10) 0.205(7) Uani 1 1 d U
C1S C 0.296(2) 0.5844(17) 0.0198(16) 0.201(6) Uani 1 1 d U
S2S S 0.7000(2) 0.3467(2) 0.44286(18) 0.1131(12) Uani 1 1 d .
F4S F 0.5896(8) 0.4144(11) 0.5370(9) 0.103(4) Uani 0.50 1 d P
F5S F 0.6234(8) 0.5038(6) 0.4563(6) 0.083(3) Uani 0.50 1 d P
F6S F 0.7022(8) 0.4450(10) 0.5528(9) 0.090(3) Uani 0.50 1 d P
F4S' F 0.5759(8) 0.4678(11) 0.4889(12) 0.112(5) Uani 0.50 1 d P
F5S' F 0.7024(12) 0.4744(11) 0.5012(17) 0.143(8) Uani 0.50 1 d P
F6S' F 0.6562(15) 0.4010(10) 0.5755(9) 0.136(6) Uani 0.50 1 d P
O4S O 0.6444(13) 0.3583(15) 0.3876(12) 0.090(6) Uani 0.50 1 d P
O5S O 0.7348(17) 0.2830(14) 0.4856(12) 0.111(6) Uani 0.50 1 d PU
O6S O 0.7795(7) 0.3798(8) 0.4105(6) 0.076(3) Uani 0.50 1 d P
O4' O 0.6714(14) 0.3655(15) 0.3692(9) 0.091(6) Uani 0.50 1 d P
O5' O 0.6305(10) 0.2843(8) 0.4725(10) 0.102(4) Uani 0.50 1 d P
O6' O 0.7737(12) 0.2994(15) 0.4712(13) 0.111(7) Uani 0.50 1 d P
C2S C 0.6541(7) 0.4297(8) 0.5014(6) 0.098(3) Uani 1 1 d .
S3S S 0.2122(3) 1.2170(3) -0.7471(4) 0.1553(19) Uani 1 1 d .
F7S F 0.0602(7) 1.3123(7) -0.7217(10) 0.197(6) Uani 1 1 d .
F8S F 0.0727(6) 1.1807(6) -0.7172(7) 0.151(3) Uani 1 1 d .
F9S F 0.0727(6) 1.2537(8) -0.8228(8) 0.172(4) Uani 1 1 d .
O7S O 0.2222(9) 1.2169(12) -0.6601(10) 0.185(5) Uani 1 1 d U
O8S O 0.2351(7) 1.2819(7) -0.7853(7) 0.139(3) Uani 1 1 d .
O9S O 0.2406(8) 1.1459(12) -0.7807(14) 0.235(10) Uani 1 1 d .
C3S C 0.0986(11) 1.2447(12) -0.7482(8) 0.132(5) Uani 1 1 d .
S4S S 0.7227(3) 0.9003(3) 0.3343(3) 0.1313(12) Uani 1 1 d U
F10S F 0.5890(11) 1.0216(9) 0.3046(10) 0.212(6) Uani 1 1 d U
F11S F 0.5668(9) 0.9184(10) 0.3673(11) 0.215(6) Uani 1 1 d U
F12S F 0.6178(11) 1.0008(12) 0.4159(11) 0.233(7) Uani 1 1 d U
O10S O 0.720(2) 0.8771(17) 0.259(2) 0.154(10) Uani 0.50 1 d PU
O11S O 0.749(2) 0.838(2) 0.387(2) 0.126(9) Uani 0.50 1 d PU
O12S O 0.7719(7) 0.9573(9) 0.3336(9) 0.094(4) Uani 0.50 1 d P
O10' O 0.730(2) 0.823(3) 0.361(3) 0.177(18) Uani 0.50 1 d P
O11' O 0.7506(19) 0.900(2) 0.2649(19) 0.153(7) Uani 0.50 1 d PU
O12' O 0.741(2) 0.885(3) 0.3996(15) 0.173(15) Uani 0.50 1 d P
C4S C 0.6173(8) 0.9685(14) 0.3583(11) 0.135(4) Uani 1 1 d U
O1M O 0.2155(7) 1.1072(6) -1.0079(8) 0.142(4) Uani 1 1 d U
C1M C 0.198(2) 1.165(2) -0.9694(19) 0.227(12) Uani 1 1 d U
H1M1 H 0.2116 1.1468 -0.9170 0.341 Uiso 1 1 calc R
H1M2 H 0.1382 1.1933 -0.9729 0.341 Uiso 1 1 calc R
H1M3 H 0.2312 1.2025 -0.9870 0.341 Uiso 1 1 calc R
O2M O 0.314(2) 0.4381(17) -0.1665(18) 0.172(9) Uani 0.50 1 d PU
C2M C 0.356(2) 0.4866(16) -0.215(2) 0.134(9) Uani 0.50 1 d PU
H2M1 H 0.3680 0.5282 -0.1859 0.201 Uiso 0.50 1 calc PR
H2M2 H 0.3186 0.5130 -0.2562 0.201 Uiso 0.50 1 calc PR
H2M3 H 0.4080 0.4518 -0.2354 0.201 Uiso 0.50 1 calc PR
O3M O -0.1943(17) 0.549(2) 0.3504(15) 0.177(11) Uani 0.50 1 d P
C3M C -0.156(3) 0.533(3) 0.269(2) 0.160(13) Uani 0.50 1 d PU
H3M1 H -0.1338 0.5782 0.2509 0.240 Uiso 0.50 1 calc PR
H3M2 H -0.2004 0.5294 0.2360 0.240 Uiso 0.50 1 calc PR
H3M3 H -0.1111 0.4824 0.2704 0.240 Uiso 0.50 1 calc PR
O1W O 0.7848(15) 0.798(2) 0.1544(12) 0.158(9) Uani 0.50 1 d P
O2W O -0.0967(15) 0.625(3) 0.2111(13) 0.24(2) Uani 0.50 1 d P
O3W O 0.015(3) 0.616(3) 0.058(3) 0.236(16) Uani 0.50 1 d PU
O4W O 0.383(2) 0.3593(16) -0.0489(17) 0.167(9) Uani 0.50 1 d PU

loop_
_atom_site_aniso_label
_atom_site_aniso_U_11
_atom_site_aniso_U_22
_atom_site_aniso_U_33
_atom_site_aniso_U_23
_atom_site_aniso_U_13
_atom_site_aniso_U_12
Ru1A 0.0651(6) 0.0956(6) 0.0720(6) -0.0138(4) -0.0009(3) -0.0267(4)
Ru2A 0.0759(6) 0.1339(8) 0.0999(8) -0.0116(5) -0.0093(4) -0.0439(5)
Ru1B 0.0629(6) 0.1070(7) 0.0936(7) -0.0549(5) 0.0182(4) -0.0305(4)
Ru2B 0.0594(6) 0.1275(8) 0.0971(7) -0.0599(5) 0.0121(4) -0.0321(4)
O1 0.061(3) 0.102(4) 0.091(4) -0.003(3) -0.007(3) -0.024(3)
O2 0.078(4) 0.108(4) 0.082(4) -0.014(3) -0.003(3) -0.043(3)
O3 0.078(4) 0.141(6) 0.080(4) -0.004(4) 0.002(3) -0.048(4)
O4 0.096(5) 0.124(5) 0.088(5) -0.017(4) -0.003(4) -0.057(4)
O1B 0.061(3) 0.105(4) 0.097(4) -0.053(3) 0.017(3) -0.030(3)
O2B 0.075(4) 0.115(4) 0.089(4) -0.053(4) 0.019(3) -0.040(3)
O3B 0.059(3) 0.105(4) 0.112(5) -0.053(4) 0.011(3) -0.032(3)
O4B 0.066(4) 0.121(5) 0.104(5) -0.052(4) 0.006(3) -0.024(3)
N1A 0.074(4) 0.101(5) 0.064(4) -0.016(3) -0.007(3) -0.034(4)
N2A 0.110(6) 0.088(4) 0.052(4) -0.013(3) -0.003(4) -0.034(4)
N3A 0.086(5) 0.094(4) 0.063(4) -0.015(3) 0.009(4) -0.021(4)
N4A 0.097(5) 0.078(4) 0.085(5) -0.025(4) 0.010(4) -0.023(4)
N5A 0.081(5) 0.103(5) 0.087(6) -0.025(4) 0.008(4) -0.020(4)
N6A 0.075(4) 0.114(6) 0.081(5) -0.009(4) 0.002(4) -0.036(4)
N1B 0.072(4) 0.095(5) 0.090(6) -0.046(4) 0.020(4) -0.025(3)
N2B 0.095(6) 0.134(7) 0.097(7) -0.053(5) 0.022(5) -0.058(5)
N3B 0.086(5) 0.131(6) 0.108(6) -0.059(5) 0.025(4) -0.061(5)
N4B 0.083(5) 0.136(7) 0.097(6) -0.059(5) 0.018(4) -0.048(5)
N5B 0.088(5) 0.147(7) 0.076(5) -0.043(5) 0.017(4) -0.045(5)
N6B 0.075(5) 0.131(7) 0.097(6) -0.051(5) 0.007(4) -0.047(5)
C1A 0.070(5) 0.097(6) 0.100(7) -0.025(5) 0.007(5) -0.032(4)
C2A 0.070(5) 0.099(6) 0.077(6) -0.030(5) 0.007(4) -0.021(4)
C3A 0.070(4) 0.080(4) 0.069(5) -0.026(4) 0.006(4) -0.014(4)
C4A 0.072(5) 0.088(5) 0.072(6) -0.004(4) -0.002(4) -0.008(4)
C5A 0.071(4) 0.085(5) 0.074(5) -0.017(4) 0.005(4) -0.027(4)
C6A 0.070(5) 0.093(5) 0.077(6) -0.031(4) 0.012(4) -0.016(4)
C7A 0.062(4) 0.096(5) 0.072(5) -0.020(4) 0.012(4) -0.018(4)
C8A 0.085(5) 0.085(5) 0.064(5) -0.019(4) 0.015(4) -0.032(4)
C9A 0.068(4) 0.102(6) 0.073(6) -0.031(4) 0.023(4) -0.031(4)
C10A 0.088(6) 0.095(5) 0.069(6) -0.020(4) -0.010(4) -0.026(4)
C11A 0.078(5) 0.119(7) 0.072(6) -0.008(5) 0.001(4) -0.041(5)
C12A 0.097(6) 0.104(6) 0.065(6) -0.014(4) -0.005(5) -0.037(5)
C13A 0.064(4) 0.088(5) 0.091(6) -0.025(4) 0.010(4) -0.020(4)
C14A 0.072(5) 0.125(7) 0.070(6) 0.008(5) -0.005(4) -0.039(5)
C15A 0.071(5) 0.104(6) 0.087(6) -0.002(5) -0.001(4) -0.037(4)
C16A 0.078(5) 0.117(6) 0.059(5) -0.016(4) -0.005(4) -0.036(5)
C17A 0.057(4) 0.096(5) 0.091(6) -0.010(4) 0.000(4) -0.019(4)
C18A 0.096(7) 0.108(6) 0.078(6) -0.023(5) 0.016(5) -0.043(5)
C19A 0.079(5) 0.085(5) 0.109(8) -0.013(5) -0.004(5) -0.018(4)
C20A 0.121(9) 0.143(10) 0.081(7) -0.030(6) 0.016(6) -0.017(8)
C21A 0.145(12) 0.105(8) 0.114(10) -0.014(6) 0.024(8) -0.022(7)
C22A 0.092(7) 0.124(8) 0.104(8) -0.019(6) 0.014(6) -0.037(6)
C23A 0.110(8) 0.129(9) 0.161(12) -0.033(8) -0.027(8) -0.051(7)
C24A 0.099(8) 0.149(10) 0.111(9) -0.036(7) 0.009(6) -0.061(7)
C25A 0.092(7) 0.117(8) 0.118(9) -0.009(7) -0.028(6) -0.038(6)
C26A 0.090(7) 0.124(6) 0.129(9) -0.034(6) 0.005(6) -0.058(6)
C27A 0.097(8) 0.146(11) 0.143(13) 0.007(9) -0.057(8) -0.049(8)
C28A 0.115(9) 0.130(7) 0.196(14) -0.035(7) -0.045(9) -0.036(7)
C29A 0.133(11) 0.113(8) 0.123(10) -0.035(7) -0.002(8) -0.039(7)
C30A 0.063(5) 0.114(7) 0.091(7) -0.010(5) -0.009(4) -0.020(5)
C31A 0.082(6) 0.125(7) 0.066(5) -0.024(5) -0.006(4) -0.030(5)
C32A 0.160(10) 0.140(8) 0.214(11) -0.055(9) -0.053(10) -0.042(7)
C33A 0.195(16) 0.164(13) 0.214(12) -0.053(11) -0.011(12) -0.039(12)
C34A 0.163(10) 0.217(17) 0.233(17) -0.054(15) -0.006(12) -0.003(12)
C1B 0.082(6) 0.123(8) 0.122(10) -0.059(7) 0.033(6) -0.052(6)
C2B 0.071(5) 0.113(7) 0.113(8) -0.059(6) 0.025(5) -0.027(5)
C3B 0.059(4) 0.117(6) 0.086(6) -0.046(5) 0.020(4) -0.026(4)
C4B 0.078(5) 0.109(6) 0.114(9) -0.056(6) 0.029(5) -0.036(5)
C5B 0.082(5) 0.115(7) 0.087(7) -0.055(5) 0.025(5) -0.037(5)
C6B 0.071(5) 0.120(7) 0.090(7) -0.048(5) 0.024(4) -0.034(5)
C7B 0.077(6) 0.117(7) 0.124(9) -0.047(6) 0.006(5) -0.041(5)
C8B 0.073(5) 0.167(11) 0.098(8) -0.058(7) 0.026(5) -0.061(6)
C9B 0.102(7) 0.152(9) 0.094(8) -0.061(7) 0.027(6) -0.076(7)
C10B 0.123(9) 0.151(10) 0.105(8) -0.055(8) 0.006(7) -0.080(8)
C11B 0.087(6) 0.149(10) 0.087(7) -0.043(7) 0.008(5) -0.055(6)
C12B 0.120(9) 0.156(11) 0.097(9) -0.058(8) -0.013(7) -0.057(8)
C13B 0.069(5) 0.106(6) 0.087(6) -0.054(5) 0.013(4) -0.035(4)
C14B 0.073(6) 0.111(6) 0.102(7) -0.068(6) 0.021(5) -0.035(5)
C15B 0.081(5) 0.094(6) 0.105(7) -0.043(5) 0.008(5) -0.032(4)
C16B 0.064(4) 0.106(6) 0.086(6) -0.051(5) 0.012(4) -0.024(4)
C17B 0.075(5) 0.115(7) 0.098(7) -0.057(6) 0.016(5) -0.041(5)
C18B 0.068(5) 0.107(7) 0.100(7) -0.039(6) 0.023(5) -0.025(5)
C19B 0.071(5) 0.109(7) 0.123(9) -0.060(7) 0.015(5) -0.027(5)
C20B 0.067(5) 0.146(10) 0.135(10) -0.080(9) 0.035(6) -0.050(6)
C21B 0.120(9) 0.141(10) 0.119(9) -0.056(8) -0.003(7) -0.065(8)
C22B 0.138(11) 0.133(9) 0.121(10) -0.049(8) 0.039(9) -0.045(8)
C23B 0.118(10) 0.111(8) 0.156(13) -0.013(8) -0.013(9) -0.026(7)
C24B 0.169(14) 0.180(13) 0.173(14) 0.001(11) 0.058(12) -0.044(11)
C25B 0.132(10) 0.107(7) 0.149(11) -0.051(7) 0.065(9) -0.022(7)
C26B 0.059(4) 0.130(8) 0.079(6) -0.043(6) 0.014(4) -0.010(5)
C27B 0.073(5) 0.115(7) 0.107(8) -0.051(7) 0.012(5) -0.012(5)
C28B 0.073(6) 0.191(13) 0.167(12) -0.115(11) 0.010(7) -0.037(7)
C29B 0.113(10) 0.149(10) 0.089(8) -0.029(6) 0.001(7) 0.017(8)
C30B 0.079(7) 0.208(14) 0.112(10) -0.083(10) -0.014(6) 0.013(8)
C31B 0.194(16) 0.168(13) 0.209(17) 0.003(11) 0.032(14) -0.001(12)
C32B 0.116(10) 0.154(12) 0.124(10) -0.010(9) 0.007(8) -0.067(9)
C33B 0.171(14) 0.223(16) 0.131(13) 0.015(12) 0.000(11) -0.006(13)
C34B 0.23(3) 0.22(3) 0.27(3) -0.03(2) 0.14(3) -0.07(2)
S1S 0.119(2) 0.113(2) 0.139(3) -0.0237(19) 0.027(2) -0.0196(18)
F1S 0.190(10) 0.253(12) 0.182(9) -0.027(8) 0.023(8) 0.083(9)
F2S 0.36(2) 0.187(12) 0.225(15) -0.068(11) -0.100(16) -0.013(12)
F3S 0.34(2) 0.173(11) 0.195(12) -0.052(8) -0.028(13) 0.087(12)
O1S 0.141(8) 0.116(6) 0.123(7) -0.045(5) 0.001(6) 0.002(5)
O2S 0.158(11) 0.217(14) 0.28(2) -0.087(13) 0.077(11) -0.088(11)
O3S 0.201(13) 0.204(12) 0.178(11) -0.052(9) 0.071(10) -0.005(10)
C1S 0.243(15) 0.159(12) 0.165(13) -0.044(8) 0.000(9) 0.013(8)
S2S 0.107(2) 0.121(2) 0.088(2) -0.0521(17) -0.0241(15) 0.0203(16)
F4S 0.056(6) 0.141(11) 0.111(10) -0.057(9) 0.023(6) -0.020(6)
F5S 0.078(6) 0.073(5) 0.089(7) -0.034(5) -0.010(5) 0.003(5)
F6S 0.065(6) 0.103(9) 0.090(9) -0.038(7) 0.013(6) 0.001(6)
F4S' 0.080(8) 0.109(9) 0.137(13) -0.065(9) -0.027(8) 0.004(7)
F5S' 0.107(12) 0.109(11) 0.22(2) -0.079(14) 0.052(15) -0.033(9)
F6S' 0.156(17) 0.114(10) 0.108(12) -0.042(8) 0.005(11) 0.018(11)
O4S 0.084(12) 0.131(12) 0.069(12) -0.054(11) 0.025(8) -0.044(9)
O5S 0.117(14) 0.113(11) 0.083(10) 0.002(8) -0.001(10) 0.000(11)
O6S 0.068(6) 0.110(8) 0.058(6) -0.028(5) 0.015(5) -0.036(6)
O4' 0.094(14) 0.136(12) 0.024(7) -0.010(6) 0.008(7) 0.000(11)
O5' 0.093(9) 0.087(7) 0.126(12) -0.054(8) 0.032(8) -0.019(7)
O6' 0.078(10) 0.130(15) 0.108(14) -0.058(12) -0.006(9) 0.013(10)
C2S 0.079(6) 0.139(9) 0.082(7) -0.054(7) -0.003(5) -0.030(6)
S3S 0.099(2) 0.139(3) 0.233(6) -0.020(3) 0.003(3) -0.040(2)
F7S 0.139(8) 0.167(8) 0.309(16) -0.138(10) 0.035(9) -0.061(7)
F8S 0.126(6) 0.158(7) 0.194(9) -0.051(7) 0.017(6) -0.074(6)
F9S 0.096(5) 0.189(9) 0.240(13) -0.081(9) 0.034(7) -0.048(6)
O7S 0.134(8) 0.244(13) 0.204(12) -0.037(10) -0.021(8) -0.088(9)
O8S 0.110(6) 0.145(7) 0.181(10) -0.037(7) 0.021(6) -0.066(6)
O9S 0.093(7) 0.242(16) 0.41(3) -0.185(19) 0.077(11) -0.079(9)
C3S 0.134(11) 0.166(14) 0.082(8) -0.029(8) -0.021(8) -0.010(10)
S4S 0.119(3) 0.143(3) 0.140(4) -0.035(3) 0.000(2) -0.043(2)
F10S 0.209(12) 0.188(10) 0.223(12) -0.002(9) 0.064(10) -0.041(9)
F11S 0.150(9) 0.207(10) 0.299(15) 0.011(10) -0.006(9) -0.072(8)
F12S 0.178(10) 0.260(13) 0.242(12) -0.111(10) 0.016(9) -0.010(9)
O10S 0.160(18) 0.141(14) 0.184(18) -0.051(12) -0.007(14) -0.069(12)
O11S 0.106(16) 0.118(15) 0.156(17) -0.009(13) -0.019(13) -0.029(13)
O12S 0.050(5) 0.124(10) 0.113(10) -0.011(8) 0.005(6) -0.033(6)
O10' 0.093(16) 0.17(3) 0.29(6) -0.02(3) 0.02(2) -0.073(17)
O11' 0.125(13) 0.187(17) 0.149(10) -0.041(13) 0.008(10) -0.038(13)
O12' 0.14(2) 0.22(3) 0.094(16) -0.037(17) 0.021(13) 0.06(2)
C4S 0.068(5) 0.214(14) 0.130(10) 0.011(8) -0.006(6) -0.054(5)
O1M 0.126(7) 0.109(5) 0.202(10) -0.047(6) 0.049(7) -0.048(5)
C1M 0.24(2) 0.234(19) 0.223(19) -0.065(16) 0.003(16) -0.076(16)
O2M 0.189(18) 0.153(14) 0.179(17) -0.027(13) 0.029(14) -0.060(13)
C2M 0.131(16) 0.091(11) 0.172(18) -0.024(12) 0.024(14) -0.018(11)
O3M 0.125(17) 0.28(4) 0.125(18) 0.006(19) 0.015(14) -0.06(2)
C3M 0.16(2) 0.165(19) 0.15(2) -0.022(16) -0.012(16) -0.031(16)
O1W 0.124(15) 0.26(3) 0.098(13) -0.056(15) 0.012(11) -0.051(17)
O2W 0.108(14) 0.52(7) 0.087(15) -0.09(3) -0.005(11) -0.08(3)
O3W 0.22(2) 0.25(2) 0.25(2) -0.011(17) 0.027(17) -0.093(18)
O4W 0.184(17) 0.143(13) 0.173(16) -0.037(12) -0.018(14) -0.034(13)

loop_
_atom_type_symbol
_atom_type_description
_atom_type_scat_dispersion_real
_atom_type_scat_dispersion_imag
_atom_type_scat_source
C C -0.0020 0.0021 'International Tables Vol C Tables 4.2.6.8 and 6.1.1.4'
H H 0.0000 0.0000 'International Tables Vol C Tables 4.2.6.8 and 6.1.1.4'
N N -0.0031 0.0043 'International Tables Vol C Tables 4.2.6.8 and 6.1.1.4'
O O -0.0042 0.0079 'International Tables Vol C Tables 4.2.6.8 and 6.1.1.4'
Ru Ru -1.1448 1.0405 'International Tables Vol C Tables 4.2.6.8 and 6.1.1.4'
S S 0.1265 0.1577 'International Tables Vol C Tables 4.2.6.8 and 6.1.1.4'
F F -0.0054 0.0133 'International Tables Vol C Tables 4.2.6.8 and 6.1.1.4'

loop_
_geom_angle_atom_site_label_1
_geom_angle_atom_site_label_2
_geom_angle_atom_site_label_3
_geom_angle
_geom_angle_site_symmetry_1
_geom_angle_site_symmetry_3
N1A Ru1A O2 83.3(3) . .
N1A Ru1A O1 84.1(3) . .
O2 Ru1A O1 78.7(3) . .
N1A Ru1A C14A 158.5(4) . .
O2 Ru1A C14A 117.3(3) . .
O1 Ru1A C14A 93.6(3) . .
N1A Ru1A C13A 119.2(3) . .
O2 Ru1A C13A 156.2(3) . .
O1 Ru1A C13A 95.0(3) . .
C14A Ru1A C13A 39.5(4) . .
N1A Ru1A C15A 93.9(3) . .
O2 Ru1A C15A 158.3(3) . .
O1 Ru1A C15A 122.6(3) . .
C14A Ru1A C15A 69.3(4) . .
C13A Ru1A C15A 38.0(4) . .
N1A Ru1A C16A 156.0(3) . .
O2 Ru1A C16A 92.5(3) . .
O1 Ru1A C16A 118.4(3) . .
C14A Ru1A C16A 38.1(4) . .
C13A Ru1A C16A 70.1(4) . .
C15A Ru1A C16A 81.3(4) . .
N1A Ru1A C17A 94.2(3) . .
O2 Ru1A C17A 121.2(3) . .
O1 Ru1A C17A 159.8(3) . .
C14A Ru1A C17A 80.7(4) . .
C13A Ru1A C17A 68.2(3) . .
C15A Ru1A C17A 37.3(4) . .
C16A Ru1A C17A 67.8(4) . .
N1A Ru1A C18A 118.2(4) . .
O2 Ru1A C18A 92.5(3) . .
O1 Ru1A C18A 155.2(4) . .
C14A Ru1A C18A 69.8(4) . .
C13A Ru1A C18A 83.8(4) . .
C15A Ru1A C18A 69.8(4) . .
C16A Ru1A C18A 38.2(4) . .
C17A Ru1A C18A 38.5(4) . .
N6A Ru2A O4 85.2(3) 2_573 .
N6A Ru2A C28A 118.3(7) 2_573 .
O4 Ru2A C28A 155.4(7) . .
N6A Ru2A C27A 157.2(6) 2_573 .
O4 Ru2A C27A 117.3(6) . .
C28A Ru2A C27A 38.9(7) . .
N6A Ru2A O3 84.8(3) 2_573 .
O4 Ru2A O3 79.0(3) . .
C28A Ru2A O3 95.1(5) . .
C27A Ru2A O3 95.2(5) . .
N6A Ru2A C25A 155.7(5) 2_573 .
O4 Ru2A C25A 93.8(4) . .
C28A Ru2A C25A 67.9(7) . .
C27A Ru2A C25A 35.9(6) . .
O3 Ru2A C25A 118.9(4) . .
N6A Ru2A C26A 92.7(4) 2_573 .
O4 Ru2A C26A 157.4(4) . .
C28A Ru2A C26A 38.5(7) . .
C27A Ru2A C26A 68.2(6) . .
O3 Ru2A C26A 123.3(4) . .
C25A Ru2A C26A 79.0(5) . .
N6A Ru2A C24A 92.3(5) 2_573 .
O4 Ru2A C24A 117.6(4) . .
C28A Ru2A C24A 71.4(6) . .
C27A Ru2A C24A 81.0(6) . .
O3 Ru2A C24A 162.8(4) . .
C25A Ru2A C24A 66.7(5) . .
C26A Ru2A C24A 39.8(5) . .
N6A Ru2A C23A 118.1(5) 2_573 .
O4 Ru2A C23A 92.4(5) . .
C28A Ru2A C23A 82.9(6) . .
C27A Ru2A C23A 67.7(6) . .
O3 Ru2A C23A 155.0(5) . .
C25A Ru2A C23A 37.6(6) . .
C26A Ru2A C23A 68.7(6) . .
C24A Ru2A C23A 36.7(6) . .
O2B Ru1B N1B 81.5(3) . .
O2B Ru1B O1B 79.0(3) . .
N1B Ru1B O1B 83.4(3) . .
O2B Ru1B C16B 155.0(4) . .
N1B Ru1B C16B 93.8(3) . .
O1B Ru1B C16B 125.2(4) . .
O2B Ru1B C19B 96.1(4) . .
N1B Ru1B C19B 161.6(4) . .
O1B Ru1B C19B 114.3(3) . .
C16B Ru1B C19B 80.5(4) . .
O2B Ru1B C18B 118.6(4) . .
N1B Ru1B C18B 95.8(4) . .
O1B Ru1B C18B 162.2(4) . .
C16B Ru1B C18B 37.0(4) . .
C19B Ru1B C18B 69.1(4) . .
O2B Ru1B C15B 158.9(3) . .
N1B Ru1B C15B 118.6(3) . .
O1B Ru1B C15B 96.2(4) . .
C16B Ru1B C15B 38.8(4) . .
C19B Ru1B C15B 66.9(4) . .
C18B Ru1B C15B 68.4(4) . .
O2B Ru1B C17B 121.2(3) . .
N1B Ru1B C17B 156.1(4) . .
O1B Ru1B C17B 93.5(3) . .
C16B Ru1B C17B 68.6(3) . .
C19B Ru1B C17B 35.1(5) . .
C18B Ru1B C17B 80.0(4) . .
C15B Ru1B C17B 38.0(4) . .
O2B Ru1B C20B 92.9(4) . .
N1B Ru1B C20B 121.3(4) . .
O1B Ru1B C20B 152.8(3) . .
C16B Ru1B C20B 68.4(5) . .
C19B Ru1B C20B 40.3(5) . .
C18B Ru1B C20B 37.9(4) . .
C15B Ru1B C20B 82.0(5) . .
C17B Ru1B C20B 68.5(5) . .
O3B Ru2B N6B 82.1(3) . 2_675
O3B Ru2B O4B 78.9(3) . .
N6B Ru2B O4B 85.4(3) 2_675 .
O3B Ru2B C28B 132.1(7) . .
N6B Ru2B C28B 92.8(4) 2_675 .
O4B Ru2B C28B 148.5(7) . .
O3B Ru2B C26B 93.7(4) . .
N6B Ru2B C26B 151.5(4) 2_675 .
O4B Ru2B C26B 121.7(4) . .
C28B Ru2B C26B 69.1(4) . .
O3B Ru2B C25B 101.2(5) . .
N6B Ru2B C25B 113.7(5) 2_675 .
O4B Ru2B C25B 160.9(5) . .
C28B Ru2B C25B 38.4(3) . .
C26B Ru2B C25B 39.2(5) . .
O3B Ru2B C27B 112.8(4) . .
N6B Ru2B C27B 164.6(5) 2_675 .
O4B Ru2B C27B 93.5(4) . .
C28B Ru2B C27B 80.2(5) . .
C26B Ru2B C27B 36.8(5) . .
C25B Ru2B C27B 68.6(5) . .
O3B Ru2B C30B 170.5(5) . .
N6B Ru2B C30B 101.5(5) 2_675 .
O4B Ru2B C30B 110.0(6) . .
C28B Ru2B C30B 39.6(7) . .
C26B Ru2B C30B 78.9(4) . .
C25B Ru2B C30B 69.3(6) . .
C27B Ru2B C30B 64.4(5) . .
O3B Ru2B C29B 147.8(5) . .
N6B Ru2B C29B 127.4(5) 2_675 .
O4B Ru2B C29B 90.0(5) . .
C28B Ru2B C29B 66.3(7) . .
C26B Ru2B C29B 66.5(5) . .
C25B Ru2B C29B 79.8(5) . .
C27B Ru2B C29B 37.2(6) . .
C30B Ru2B C29B 33.1(7) . .
C30A O1 Ru1A 113.4(6) . .
C31A O2 Ru1A 113.3(7) . .
C30A O3 Ru2A 113.0(7) . .
C31A O4 Ru2A 113.5(7) . .
C13B O1B Ru1B 113.2(7) . .
C14B O2B Ru1B 114.6(8) . .
C13B O3B Ru2B 113.5(7) . .
C14B O4B Ru2B 113.0(8) . .
C1A N1A C2A 115.8(8) . .
C1A N1A Ru1A 123.9(7) . .
C2A N1A Ru1A 120.3(6) . .
N4A N2A C6A 116.3(7) . .
C6A N3A N5A 116.7(8) . .
N2A N4A C7A 120.3(8) . .
C7A N5A N3A 118.5(8) . .
C11A N6A C12A 116.1(9) . .
C11A N6A Ru2A 127.0(8) . 2_573
C12A N6A Ru2A 116.8(7) . 2_573
C1B N1B C2B 116.3(9) . .
C1B N1B Ru1B 124.8(7) . .
C2B N1B Ru1B 118.9(8) . .
C6B N2B N4B 119.5(10) . .
N5B N3B C6B 118.6(10) . .
N2B N4B C7B 116.6(10) . .
N3B N5B C7B 117.6(10) . .
C12B N6B C11B 119.2(10) . .
C12B N6B Ru2B 121.9(9) . 2_675
C11B N6B Ru2B 118.8(8) . 2_675
N1A C1A C3A 123.9(9) . .
N1A C1A H1AA 118.0 . .
C3A C1A H1AA 118.0 . .
C4A C2A N1A 123.0(8) . .
C4A C2A H2AB 118.5 . .
N1A C2A H2AB 118.5 . .
C1A C3A C5A 118.8(8) . .
C1A C3A H3AB 120.6 . .
C5A C3A H3AB 120.6 . .
C2A C4A C5A 122.6(8) . .
C2A C4A H4AB 118.7 . .
C5A C4A H4AB 118.7 . .
C4A C5A C3A 115.7(8) . .
C4A C5A C6A 123.6(8) . .
C3A C5A C6A 120.7(8) . .
N3A C6A N2A 124.5(9) . .
N3A C6A C5A 118.7(8) . .
N2A C6A C5A 116.3(7) . .
N4A C7A N5A 120.9(9) . .
N4A C7A C8A 119.6(8) . .
N5A C7A C8A 119.4(8) . .
C10A C8A C9A 116.0(9) . .
C10A C8A C7A 118.7(8) . .
C9A C8A C7A 125.1(8) . .
C11A C9A C8A 122.2(9) . .
C11A C9A H9AA 118.9 . .
C8A C9A H9AA 118.9 . .
C12A C10A C8A 119.7(9) . .
C12A C10A H10B 120.2 . .
C8A C10A H10B 120.2 . .
N6A C11A C9A 122.3(10) . .
N6A C11A H11B 118.9 . .
C9A C11A H11B 118.9 . .
C10A C12A N6A 123.5(9) . .
C10A C12A H12B 118.3 . .
N6A C12A H12B 118.2 . .
C15A C13A C14A 117.8(9) . .
C15A C13A C19A 124.2(9) . .
C14A C13A C19A 117.9(9) . .
C15A C13A Ru1A 70.9(5) . .
C14A C13A Ru1A 70.3(5) . .
C19A C13A Ru1A 131.9(7) . .
C16A C14A C13A 119.5(8) . .
C16A C14A Ru1A 70.8(6) . .
C13A C14A Ru1A 70.2(5) . .
C16A C14A H14A 119.6 . .
C13A C14A H14A 119.6 . .
Ru1A C14A H14A 119.6 . .
C17A C15A C13A 121.2(10) . .
C17A C15A Ru1A 72.1(6) . .
C13A C15A Ru1A 71.1(5) . .
C17A C15A H15A 118.8 . .
C13A C15A H15A 118.8 . .
Ru1A C15A H15A 118.8 . .
C14A C16A C18A 123.1(8) . .
C14A C16A Ru1A 71.1(5) . .
C18A C16A Ru1A 72.2(5) . .
C14A C16A H16B 117.6 . .
C18A C16A H16B 117.6 . .
Ru1A C16A H16B 117.6 . .
C15A C17A C18A 123.2(9) . .
C15A C17A Ru1A 70.6(5) . .
C18A C17A Ru1A 71.2(5) . .
C15A C17A H17B 117.2 . .
C18A C17A H17B 117.2 . .
Ru1A C17A H17B 117.2 . .
C17A C18A C16A 115.2(9) . .
C17A C18A C22A 123.2(11) . .
C16A C18A C22A 121.6(10) . .
C17A C18A Ru1A 70.2(5) . .
C16A C18A Ru1A 69.7(5) . .
C22A C18A Ru1A 127.7(7) . .
C21A C19A C13A 111.3(10) . .
C21A C19A C20A 111.3(11) . .
C13A C19A C20A 112.5(9) . .
C21A C19A H19B 107.2 . .
C13A C19A H19B 107.2 . .
C20A C19A H19B 107.2 . .
C19A C20A H20A 109.5 . .
C19A C20A H20B 109.5 . .
H20A C20A H20B 109.5 . .
C19A C20A H20C 109.5 . .
H20A C20A H20C 109.5 . .
H20B C20A H20C 109.5 . .
C19A C21A H21B 109.5 . .
C19A C21A H21C 109.5 . .
H21B C21A H21C 109.5 . .
C19A C21A H21D 109.5 . .
H21B C21A H21D 109.5 . .
H21C C21A H21D 109.5 . .
C18A C22A H22D 109.5 . .
C18A C22A H22E 109.5 . .
H22D C22A H22E 109.5 . .
C18A C22A H22F 109.5 . .
H22D C22A H22F 109.5 . .
H22E C22A H22F 109.5 . .
C25A C23A C24A 117.6(16) . .
C25A C23A C29A 122.8(17) . .
C24A C23A C29A 119.4(15) . .
C25A C23A Ru2A 69.1(8) . .
C24A C23A Ru2A 71.0(8) . .
C29A C23A Ru2A 126.5(10) . .
C23A C24A C26A 118.6(15) . .
C23A C24A Ru2A 72.2(8) . .
C26A C24A Ru2A 69.2(7) . .
C23A C24A H24B 120.2 . .
C26A C24A H24B 120.2 . .
Ru2A C24A H24B 120.2 . .
C27A C25A C23A 125.0(16) . .
C27A C25A Ru2A 71.4(8) . .
C23A C25A Ru2A 73.2(8) . .
C27A C25A H25A 116.5 . .
C23A C25A H25A 116.5 . .
Ru2A C25A H25A 116.5 . .
C28A C26A C24A 120.2(16) . .
C28A C26A Ru2A 68.6(9) . .
C24A C26A Ru2A 71.0(7) . .
C28A C26A H26B 118.8 . .
C24A C26A H26B 118.8 . .
Ru2A C26A H26B 118.8 . .
C25A C27A C28A 121.1(15) . .
C25A C27A Ru2A 72.8(8) . .
C28A C27A Ru2A 69.5(8) . .
C25A C27A H27B 118.7 . .
C28A C27A H27B 118.7 . .
Ru2A C27A H27B 118.7 . .
C26A C28A C32A 126(2) . .
C26A C28A C27A 117.3(16) . .
C32A C28A C27A 117(2) . .
C26A C28A Ru2A 72.9(8) . .
C32A C28A Ru2A 127.1(12) . .
C27A C28A Ru2A 71.6(10) . .
C23A C29A H29A 109.5 . .
C23A C29A H29B 109.5 . .
H29A C29A H29B 109.5 . .
C23A C29A H29C 109.5 . .
H29A C29A H29C 109.5 . .
H29B C29A H29C 109.5 . .
O1 C30A O3 126.6(10) . .
O1 C30A C31A 117.2(9) . .
O3 C30A C31A 116.2(10) . .
O2 C31A O4 124.4(10) . .
O2 C31A C30A 117.1(10) . .
O4 C31A C30A 118.2(9) . .
C28A C32A C33A 115(2) . .
C28A C32A C34A 118.2(18) . .
C33A C32A C34A 99(2) . .
C28A C32A H32D 108.0 . .
C33A C32A H32D 108.0 . .
C34A C32A H32D 108.0 . .
C32A C33A H33D 109.5 . .
C32A C33A H33E 109.5 . .
H33D C33A H33E 109.5 . .
C32A C33A H33F 109.5 . .
H33D C33A H33F 109.5 . .
H33E C33A H33F 109.5 . .
C32A C34A H34D 109.5 . .
C32A C34A H34E 109.5 . .
H34D C34A H34E 109.5 . .
C32A C34A H34F 109.5 . .
H34D C34A H34F 109.5 . .
H34E C34A H34F 109.5 . .
N1B C1B C3B 129.0(12) . .
N1B C1B H1BA 115.5 . .
C3B C1B H1BA 115.5 . .
C4B C2B N1B 118.2(12) . .
C4B C2B H2BB 120.9 . .
N1B C2B H2BB 120.9 . .
C1B C3B C5B 116.5(11) . .
C1B C3B H3BB 121.7 . .
C5B C3B H3BB 121.7 . .
C5B C4B C2B 125.1(11) . .
C5B C4B H4BB 117.5 . .
C2B C4B H4BB 117.5 . .
C4B C5B C6B 124.1(11) . .
C4B C5B C3B 114.8(9) . .
C6B C5B C3B 121.1(11) . .
N2B C6B N3B 124.0(9) . .
N2B C6B C5B 121.2(10) . .
N3B C6B C5B 114.8(10) . .
N5B C7B N4B 122.3(9) . .
N5B C7B C8B 120.0(11) . .
N4B C7B C8B 117.6(12) . .
C9B C8B C10B 123.1(11) . .
C9B C8B C7B 119.8(13) . .
C10B C8B C7B 117.1(12) . .
C8B C9B C11B 115.6(13) . .
C8B C9B H9BA 122.2 . .
C11B C9B H9BA 122.2 . .
C8B C10B C12B 113.2(14) . .
C8B C10B H10A 123.4 . .
C12B C10B H10A 123.4 . .
N6B C11B C9B 123.1(12) . .
N6B C11B H11A 118.5 . .
C9B C11B H11A 118.5 . .
N6B C12B C10B 125.7(15) . .
N6B C12B H12A 117.1 . .
C10B C12B H12A 117.1 . .
O3B C13B O1B 126.4(11) . .
O3B C13B C14B 116.9(9) . .
O1B C13B C14B 116.6(8) . .
O4B C14B O2B 126.2(12) . .
O4B C14B C13B 117.3(9) . .
O2B C14B C13B 116.4(10) . .
C17B C15B C16B 116.7(11) . .
C17B C15B C21B 123.7(11) . .
C16B C15B C21B 119.4(9) . .
C17B C15B Ru1B 71.1(7) . .
C16B C15B Ru1B 68.4(6) . .
C21B C15B Ru1B 128.3(8) . .
C18B C16B C15B 122.6(9) . .
C18B C16B Ru1B 74.1(6) . .
C15B C16B Ru1B 72.8(5) . .
C18B C16B H16A 118.4 . .
C15B C16B H16A 118.4 . .
Ru1B C16B H16A 118.4 . .
C19B C17B C15B 122.8(10) . .
C19B C17B Ru1B 72.5(7) . .
C15B C17B Ru1B 70.9(6) . .
C19B C17B H17A 117.8 . .
C15B C17B H17A 117.8 . .
Ru1B C17B H17A 117.8 . .
C16B C18B C20B 121.3(10) . .
C16B C18B Ru1B 68.9(5) . .
C20B C18B Ru1B 72.0(5) . .
C16B C18B H18A 118.3 . .
C20B C18B H18A 118.3 . .
Ru1B C18B H18A 118.3 . .
C17B C19B C20B 121.7(10) . .
C17B C19B Ru1B 72.4(6) . .
C20B C19B Ru1B 70.9(6) . .
C17B C19B H19A 118.5 . .
C20B C19B H19A 118.5 . .
Ru1B C19B H19A 118.5 . .
C32B C20B C18B 123.1(12) . .
C32B C20B C19B 122.1(12) . .
C18B C20B C19B 114.8(13) . .
C32B C20B Ru1B 128.5(10) . .
C18B C20B Ru1B 70.1(6) . .
C19B C20B Ru1B 68.8(6) . .
C15B C21B C23B 108.4(12) . .
C15B C21B C22B 113.8(12) . .
C23B C21B C22B 110.1(14) . .
C15B C21B H21A 108.1 . .
C23B C21B H21A 108.1 . .
C22B C21B H21A 108.1 . .
C21B C22B H22A 109.5 . .
C21B C22B H22B 109.5 . .
H22A C22B H22B 109.5 . .
C21B C22B H22C 109.5 . .
H22A C22B H22C 109.5 . .
H22B C22B H22C 109.5 . .
C21B C23B H23A 109.5 . .
C21B C23B H23B 109.5 . .
H23A C23B H23B 109.5 . .
C21B C23B H23C 109.5 . .
H23A C23B H23C 109.5 . .
H23B C23B H23C 109.5 . .
C33B C24B C34B 113(2) . .
C33B C24B C25B 115.0(17) . .
C34B C24B C25B 103.5(17) . .
C33B C24B H24A 108.4 . .
C34B C24B H24A 108.4 . .
C25B C24B H24A 108.4 . .
C26B C25B C24B 138.3(17) . .
C26B C25B C28B 118.3(12) . .
C24B C25B C28B 103.2(18) . .
C26B C25B Ru2B 70.8(6) . .
C24B C25B Ru2B 130.2(11) . .
C28B C25B Ru2B 72.3(7) . .
C27B C26B C25B 120.5(11) . .
C27B C26B Ru2B 72.8(6) . .
C25B C26B Ru2B 70.0(6) . .
C27B C26B H26A 119.2 . .
C25B C26B H26A 119.2 . .
Ru2B C26B H26A 119.2 . .
C26B C27B C29B 121.1(13) . .
C26B C27B Ru2B 70.5(6) . .
C29B C27B Ru2B 75.0(8) . .
C26B C27B H27A 119.1 . .
C29B C27B H27A 119.1 . .
Ru2B C27B H27A 119.1 . .
C30B C28B C25B 117.4(13) . .
C30B C28B Ru2B 72.7(8) . .
C25B C28B Ru2B 69.3(7) . .
C30B C28B H28A 121.0 . .
C25B C28B H28A 121.0 . .
Ru2B C28B H28A 121.0 . .
C30B C29B C27B 121.1(18) . .
C30B C29B C31B 123.0(15) . .
C27B C29B C31B 115.4(17) . .
C30B C29B Ru2B 72.4(11) . .
C27B C29B Ru2B 67.9(7) . .
C31B C29B Ru2B 126.4(12) . .
C29B C30B C28B 121.5(14) . .
C29B C30B Ru2B 74.5(9) . .
C28B C30B Ru2B 67.8(8) . .
C29B C30B H30A 118.5 . .
C28B C30B H30A 118.5 . .
Ru2B C30B H30A 118.5 . .
C29B C31B H31A 109.5 . .
C29B C31B H31B 109.5 . .
H31A C31B H31B 109.5 . .
C29B C31B H31C 109.5 . .
H31A C31B H31C 109.5 . .
H31B C31B H31C 109.5 . .
C20B C32B H32A 109.5 . .
C20B C32B H32B 109.5 . .
H32A C32B H32B 109.5 . .
C20B C32B H32C 109.5 . .
H32A C32B H32C 109.5 . .
H32B C32B H32C 109.5 . .
C24B C33B H33A 109.5 . .
C24B C33B H33B 109.5 . .
H33A C33B H33B 109.5 . .
C24B C33B H33C 109.5 . .
H33A C33B H33C 109.5 . .
H33B C33B H33C 109.5 . .
C24B C34B H34A 109.5 . .
C24B C34B H34B 109.5 . .
H34A C34B H34B 109.5 . .
C24B C34B H34C 109.5 . .
H34A C34B H34C 109.5 . .
H34B C34B H34C 109.5 . .
O3S S1S O1S 121.4(9) . .
O3S S1S O2S 97.5(12) . .
O1S S1S O2S 115.0(10) . .
O3S S1S C1S 114.3(14) . .
O1S S1S C1S 100.4(11) . .
O2S S1S C1S 108.2(16) . .
F2S C1S F1S 112(2) . .
F2S C1S S1S 119(3) . .
F1S C1S S1S 119(3) . .
F2S C1S F3S 97.8(19) . .
F1S C1S F3S 98(2) . .
S1S C1S F3S 105.5(18) . .
O5S S2S O6' 35.0(12) . .
O5S S2S O4' 138.7(16) . .
O6' S2S O4' 132.3(12) . .
O5S S2S O4S 131.6(17) . .
O6' S2S O4S 146.1(12) . .
O4' S2S O4S 24.3(9) . .
O5S S2S O6S 104.0(13) . .
O6' S2S O6S 69.0(13) . .
O4' S2S O6S 84.1(11) . .
O4S S2S O6S 108.0(10) . .
O5S S2S C2S 108.6(12) . .
O6' S2S C2S 110.9(9) . .
O4' S2S C2S 110.7(10) . .
O4S S2S C2S 103.0(10) . .
O6S S2S C2S 96.3(6) . .
O5S S2S O5' 65.7(14) . .
O6' S2S O5' 100.2(14) . .
O4' S2S O5' 96.7(12) . .
O4S S2S O5' 74.8(11) . .
O6S S2S O5' 164.9(6) . .
C2S S2S O5' 97.5(6) . .
F4S' F4S F6S' 119.2(18) . .
F4S' F4S C2S 62.6(12) . .
F6S' F4S C2S 64.5(13) . .
F4S' F5S C2S 57.6(9) . .
F4S' F5S F5S' 102.9(14) . .
C2S F5S F5S' 50.4(9) . .
F5S' F6S F6S' 127(2) . .
F5S' F6S C2S 63.1(15) . .
F6S' F6S C2S 64.6(13) . .
F4S F4S' F5S 130.3(13) . .
F4S F4S' C2S 62.8(11) . .
F5S F4S' C2S 68.9(11) . .
F6S F5S' C2S 70.4(15) . .
F6S F5S' F5S 121.1(18) . .
C2S F5S' F5S 61.8(13) . .
F6S F6S' F4S 112.5(17) . .
F6S F6S' C2S 60.2(12) . .
F4S F6S' C2S 58.4(11) . .
O4' O4S S2S 83(4) . .
O6' O5S S2S 77(3) . .
O6' O5S O5' 147(3) . .
S2S O5S O5' 71.8(13) . .
S2S O6S O6' 47.6(7) . .
O4S O4' S2S 72(4) . .
O5S O5' S2S 42.6(8) . .
O5S O6' S2S 68(2) . .
O5S O6' O6S 132(3) . .
S2S O6' O6S 63.4(11) . .
F5S' C2S F4S 142.4(13) . .
F5S' C2S F6S 46.5(12) . .
F4S C2S F6S 106.9(12) . .
F5S' C2S F4S' 114.9(17) . .
F4S C2S F4S' 54.6(11) . .
F6S C2S F4S' 127.0(10) . .
F5S' C2S F6S' 101.6(18) . .
F4S C2S F6S' 57.0(14) . .
F6S C2S F6S' 55.2(12) . .
F4S' C2S F6S' 105.6(16) . .
F5S' C2S F5S 67.8(16) . .
F4S C2S F5S 107.3(12) . .
F6S C2S F5S 106.6(13) . .
F4S' C2S F5S 53.5(12) . .
F6S' C2S F5S 140.0(10) . .
F5S' C2S S2S 108.9(10) . .
F4S C2S S2S 107.6(10) . .
F6S C2S S2S 117.5(9) . .
F4S' C2S S2S 115.5(8) . .
F6S' C2S S2S 109.3(10) . .
F5S C2S S2S 110.5(8) . .
O9S S3S O8S 114.0(12) . .
O9S S3S O7S 118.4(15) . .
O8S S3S O7S 111.6(9) . .
O9S S3S C3S 107.1(8) . .
O8S S3S C3S 105.5(9) . .
O7S S3S C3S 98.0(8) . .
F7S C3S F8S 113.8(15) . .
F7S C3S F9S 103.6(15) . .
F8S C3S F9S 104.9(14) . .
F7S C3S S3S 116.4(14) . .
F8S C3S S3S 108.2(11) . .
F9S C3S S3S 109.1(11) . .
O12' S4S O11' 146(2) . .
O12' S4S O10' 65(3) . .
O11' S4S O10' 109(3) . .
O12' S4S O11S 36.9(19) . .
O11' S4S O11S 125(2) . .
O10' S4S O11S 29(2) . .
O12' S4S O10S 152(2) . .
O11' S4S O10S 30.6(16) . .
O10' S4S O10S 90(3) . .
O11S S4S O10S 116(2) . .
O12' S4S O12S 86(3) . .
O11' S4S O12S 78.1(17) . .
O10' S4S O12S 137.5(17) . .
O11S S4S O12S 111.7(16) . .
O10S S4S O12S 108.2(14) . .
O12' S4S C4S 92.6(13) . .
O11' S4S C4S 119.3(15) . .
O10' S4S C4S 111.0(16) . .
O11S S4S C4S 112.2(18) . .
O10S S4S C4S 107.7(15) . .
O12S S4S C4S 99.7(9) . .
O11' O10S S4S 65(4) . .
O10' O11S O12' 129(8) . .
O10' O11S S4S 74(6) . .
O12' O11S S4S 61(3) . .
S4S O12S O11' 47.5(13) . .
S4S O12S O12' 41.8(13) . .
O11' O12S O12' 85.5(18) . .
O11S O10' S4S 77(6) . .
O11S O10' O12' 28(4) . .
S4S O10' O12' 53(2) . .
O10S O11' S4S 85(5) . .
O10S O11' O12S 138(5) . .
S4S O11' O12S 54.4(13) . .
O11S O12' S4S 82(4) . .
O11S O12' O10' 23(4) . .
S4S O12' O10' 63(3) . .
O11S O12' O12S 118(4) . .
S4S O12' O12S 52.4(17) . .
O10' O12' O12S 109(3) . .
F12S C4S F10S 111(2) . .
F12S C4S F11S 109.4(18) . .
F10S C4S F11S 108.5(15) . .
F12S C4S S4S 111.8(12) . .
F10S C4S S4S 111.8(13) . .
F11S C4S S4S 104.4(15) . .
O1M C1M H1M1 109.5 . .
O1M C1M H1M2 109.5 . .
H1M1 C1M H1M2 109.5 . .
O1M C1M H1M3 109.5 . .
H1M1 C1M H1M3 109.5 . .
H1M2 C1M H1M3 109.5 . .
O2M C2M H2M1 109.5 . .
O2M C2M H2M2 109.5 . .
H2M1 C2M H2M2 109.5 . .
O2M C2M H2M3 109.5 . .
H2M1 C2M H2M3 109.5 . .
H2M2 C2M H2M3 109.5 . .
O3M C3M H3M1 109.5 . .
O3M C3M H3M2 109.5 . .
H3M1 C3M H3M2 109.5 . .
O3M C3M H3M3 109.5 . .
H3M1 C3M H3M3 109.5 . .
H3M2 C3M H3M3 109.5 . .

loop_
_geom_bond_atom_site_label_1
_geom_bond_atom_site_label_2
_geom_bond_distance
_geom_bond_site_symmetry_2
Ru1A N1A 2.078(8) .
Ru1A O2 2.104(6) .
Ru1A O1 2.116(6) .
Ru1A C14A 2.163(10) .
Ru1A C13A 2.163(9) .
Ru1A C15A 2.160(9) .
Ru1A C16A 2.160(9) .
Ru1A C17A 2.180(9) .
Ru1A C18A 2.193(10) .
Ru2A N6A 2.076(9) 2_573
Ru2A O4 2.088(8) .
Ru2A C28A 2.117(18) .
Ru2A C27A 2.144(12) .
Ru2A O3 2.149(8) .
Ru2A C25A 2.161(12) .
Ru2A C26A 2.174(11) .
Ru2A C24A 2.199(13) .
Ru2A C23A 2.214(14) .
Ru1B O2B 2.094(8) .
Ru1B N1B 2.093(8) .
Ru1B O1B 2.104(6) .
Ru1B C16B 2.126(9) .
Ru1B C19B 2.188(10) .
Ru1B C18B 2.191(9) .
Ru1B C15B 2.185(12) .
Ru1B C17B 2.186(10) .
Ru1B C20B 2.217(12) .
Ru2B O3B 2.083(7) .
Ru2B N6B 2.120(8) 2_675
Ru2B O4B 2.103(8) .
Ru2B C28B 2.160(13) .
Ru2B C26B 2.132(9) .
Ru2B C25B 2.120(12) .
Ru2B C27B 2.161(11) .
Ru2B C30B 2.228(14) .
Ru2B C29B 2.253(15) .
O1 C30A 1.236(13) .
O2 C31A 1.251(13) .
O3 C30A 1.260(13) .
O4 C31A 1.272(14) .
O1B C13B 1.287(12) .
O2B C14B 1.262(12) .
O3B C13B 1.243(11) .
O4B C14B 1.233(14) .
N1A C1A 1.349(12) .
N1A C2A 1.384(13) .
N2A N4A 1.298(12) .
N2A C6A 1.372(12) .
N3A C6A 1.302(11) .
N3A N5A 1.363(12) .
N4A C7A 1.350(12) .
N5A C7A 1.346(13) .
N6A C11A 1.346(14) .
N6A C12A 1.425(14) .
N6A Ru2A 2.075(9) 2_573
N1B C1B 1.281(16) .
N1B C2B 1.416(15) .
N2B C6B 1.275(15) .
N2B N4B 1.344(12) .
N3B N5B 1.311(12) .
N3B C6B 1.386(15) .
N4B C7B 1.396(17) .
N5B C7B 1.357(16) .
N6B C12B 1.313(17) .
N6B C11B 1.298(17) .
N6B Ru2B 2.120(8) 2_675
C1A C3A 1.386(15) .
C1A H1AA 0.9500 .
C2A C4A 1.337(14) .
C2A H2AB 0.9500 .
C3A C5A 1.434(12) .
C3A H3AB 0.9500 .
C4A C5A 1.381(13) .
C4A H4AB 0.9500 .
C5A C6A 1.441(14) .
C7A C8A 1.401(14) .
C8A C10A 1.425(13) .
C8A C9A 1.403(14) .
C9A C11A 1.354(15) .
C9A H9AA 0.9500 .
C10A C12A 1.329(15) .
C10A H10B 0.9500 .
C11A H11B 0.9500 .
C12A H12B 0.9500 .
C13A C15A 1.408(14) .
C13A C14A 1.462(14) .
C13A C19A 1.510(13) .
C14A C16A 1.411(15) .
C14A H14A 1.0000 .
C15A C17A 1.389(15) .
C15A H15A 1.0000 .
C16A C18A 1.423(16) .
C16A H16B 1.0000 .
C17A C18A 1.443(15) .
C17A H17B 1.0000 .
C18A C22A 1.509(16) .
C19A C21A 1.493(18) .
C19A C20A 1.554(17) .
C19A H19B 1.0000 .
C20A H20A 0.9800 .
C20A H20B 0.9800 .
C20A H20C 0.9800 .
C21A H21B 0.9800 .
C21A H21C 0.9800 .
C21A H21D 0.9800 .
C22A H22D 0.9800 .
C22A H22E 0.9800 .
C22A H22F 0.9800 .
C23A C25A 1.41(2) .
C23A C24A 1.39(2) .
C23A C29A 1.47(2) .
C24A C26A 1.490(19) .
C24A H24B 1.0000 .
C25A C27A 1.33(2) .
C25A H25A 1.0000 .
C26A C28A 1.42(2) .
C26A H26B 1.0000 .
C27A C28A 1.42(3) .
C27A H27B 1.0000 .
C28A C32A 1.40(3) .
C29A H29A 0.9800 .
C29A H29B 0.9800 .
C29A H29C 0.9800 .
C30A C31A 1.539(16) .
C32A C33A 1.59(3) .
C32A C34A 1.52(3) .
C32A H32D 1.0000 .
C33A H33D 0.9800 .
C33A H33E 0.9800 .
C33A H33F 0.9800 .
C34A H34D 0.9800 .
C34A H34E 0.9800 .
C34A H34F 0.9800 .
C1B C3B 1.357(16) .
C1B H1BA 0.9500 .
C2B C4B 1.381(15) .
C2B H2BB 0.9500 .
C3B C5B 1.461(16) .
C3B H3BB 0.9500 .
C4B C5B 1.357(18) .
C4B H4BB 0.9500 .
C5B C6B 1.445(14) .
C7B C8B 1.437(16) .
C8B C9B 1.366(19) .
C8B C10B 1.42(2) .
C9B C11B 1.460(15) .
C9B H9BA 0.9500 .
C10B C12B 1.425(15) .
C10B H10A 0.9500 .
C11B H11A 0.9500 .
C12B H12A 0.9500 .
C13B C14B 1.531(18) .
C15B C17B 1.423(14) .
C15B C16B 1.433(15) .
C15B C21B 1.47(2) .
C16B C18B 1.373(17) .
C16B H16A 1.0000 .
C17B C19B 1.320(18) .
C17B H17A 1.0000 .
C18B C20B 1.430(16) .
C18B H18A 1.0000 .
C19B C20B 1.517(18) .
C19B H19A 1.0000 .
C20B C32B 1.41(2) .
C21B C23B 1.49(2) .
C21B C22B 1.532(19) .
C21B H21A 1.0000 .
C22B H22A 0.9800 .
C22B H22B 0.9800 .
C22B H22C 0.9800 .
C23B H23A 0.9800 .
C23B H23B 0.9800 .
C23B H23C 0.9800 .
C24B C33B 1.540(10) .
C24B C34B 1.47(3) .
C24B C25B 1.532(10) .
C24B H24A 1.0000 .
C25B C26B 1.427(19) .
C25B C28B 1.408(10) .
C26B C27B 1.354(18) .
C26B H26A 1.0000 .
C27B C29B 1.41(2) .
C27B H27A 1.0000 .
C28B C30B 1.49(3) .
C28B H28A 1.0000 .
C29B C30B 1.28(3) .
C29B C31B 1.50(3) .
C30B H30A 1.0000 .
C31B H31A 0.9800 .
C31B H31B 0.9800 .
C31B H31C 0.9800 .
C32B H32A 0.9800 .
C32B H32B 0.9800 .
C32B H32C 0.9800 .
C33B H33A 0.9800 .
C33B H33B 0.9800 .
C33B H33C 0.9800 .
C34B H34A 0.9800 .
C34B H34B 0.9800 .
C34B H34C 0.9800 .
S1S O3S 1.408(17) .
S1S O1S 1.452(11) .
S1S O2S 1.560(18) .
S1S C1S 1.65(2) .
F1S C1S 1.32(4) .
F2S C1S 1.34(4) .
F3S C1S 1.63(3) .
S2S O5S 1.30(2) .
S2S O6' 1.360(19) .
S2S O4' 1.402(19) .
S2S O4S 1.35(2) .
S2S O6S 1.646(12) .
S2S C2S 1.797(10) .
S2S O5' 1.822(16) .
F4S F4S' 1.19(2) .
F4S F6S' 1.28(3) .
F4S C2S 1.302(18) .
F5S F4S' 1.24(2) .
F5S C2S 1.436(18) .
F5S F5S' 1.51(3) .
F6S F5S' 1.02(3) .
F6S F6S' 1.25(3) .
F6S C2S 1.325(17) .
F4S' C2S 1.300(17) .
F5S' C2S 1.26(2) .
F6S' C2S 1.38(2) .
O4S O4' 0.58(2) .
O5S O6' 0.80(3) .
O5S O5' 1.75(3) .
O6S O6' 1.72(3) .
S3S O9S 1.351(15) .
S3S O8S 1.403(12) .
S3S O7S 1.567(18) .
S3S C3S 1.810(18) .
F7S C3S 1.270(18) .
F8S C3S 1.36(2) .
F9S C3S 1.401(19) .
S4S O12' 1.21(3) .
S4S O11' 1.30(3) .
S4S O10' 1.35(5) .
S4S O11S 1.37(4) .
S4S O10S 1.44(3) .
S4S O12S 1.438(14) .
S4S C4S 1.863(18) .
F10S C4S 1.29(2) .
F11S C4S 1.36(2) .
F12S C4S 1.20(2) .
O10S O11' 0.73(3) .
O11S O10' 0.69(5) .
O11S O12' 0.83(4) .
O12S O11' 1.73(4) .
O12S O12' 1.81(5) .
O10' O12' 1.37(5) .
O1M C1M 1.21(3) .
C1M H1M1 0.9800 .
C1M H1M2 0.9800 .
C1M H1M3 0.9800 .
O2M C2M 1.44(4) .
C2M H2M1 0.9800 .
C2M H2M2 0.9800 .
C2M H2M3 0.9800 .
O3M C3M 1.56(5) .
C3M H3M1 0.9800 .
C3M H3M2 0.9800 .
C3M H3M3 0.9800 .

loop_
_platon_squeeze_void_nr
_platon_squeeze_void_average_x
_platon_squeeze_void_average_y
_platon_squeeze_void_average_z
_platon_squeeze_void_volume
_platon_squeeze_void_count_electrons
_platon_squeeze_void_content
1 0.000 0.500 0.000 224 27 ' '
2 0.369 0.214 0.893 6 0 ' '
3 0.440 0.083 0.804 7 -1 ' '
4 0.462 0.680 -0.022 13 2 ' '
5 0.538 0.320 0.022 13 2 ' '
6 0.559 0.917 0.196 7 -1 ' '
7 0.631 0.786 0.107 7 0 ' '
